data_7057363
loop_
_publ_author_name
'Bedekovi\'c, Nikola'
'Stilinovi\'c, Vladimir'
'Fri\<s\<ci\'c, Tomislav'
'Cin\<ci\'c, Dominik'

_publ_section_title
;
 Comparison of isomericmeta- andpara-diiodotetrafluorobenzene as halogen
 bond donors in crystal engineering
;
_journal_issue 13
_journal_name_full 'New Journal of Chemistry'
_journal_page_first 10584
_journal_paper_doi 10.1039/C8NJ01368C
_journal_volume 42
_journal_year 2018
_chemical_formula_moiety 'C6 F4 I2, C4 H4 N2'
_chemical_formula_sum 'C10 H4 F4 I2 N2'
_chemical_formula_weight 481.95
_space_group_crystal_system triclinic
_space_group_IT_number 2
_space_group_name_Hall '-P 1'
_space_group_name_H-M_alt 'P -1'
_symmetry_space_group_name_Hall '-P 1'
_symmetry_space_group_name_H-M 'P -1'
_atom_sites_solution_hydrogens geom
_audit_creation_method SHELXL-2014/7
_audit_update_record
;
2018-04-25 deposited with the CCDC.
2018-04-27 downloaded from the CCDC.
;
_cell_angle_alpha 72.603(5)
_cell_angle_beta 79.867(4)
_cell_angle_gamma 85.571(4)
_cell_formula_units_Z 2
_cell_length_a 5.7902(3)
_cell_length_b 8.7132(5)
_cell_length_c 13.4792(7)
_cell_measurement_reflns_used 2985
_cell_measurement_temperature 295(2)
_cell_measurement_theta_max 37.3644
_cell_measurement_theta_min 4.0848
_cell_volume 638.59(6)
_computing_cell_refinement
;
        CrysAlis RED, Oxford Diffraction Ltd.,
        Version 1.171.32.29 (release 10-06-2008 CrysAlis171 .NET)
        (compiled Jun 10 2008,16:49:55)
;
_computing_data_collection
;
        CrysAlis CCD, Oxford Diffraction Ltd.,
        Version 1.171.32.29 (release 10-06-2008 CrysAlis171 .NET)
        (compiled Jun 10 2008,16:49:55)
;
_computing_data_reduction
;
        CrysAlis RED, Oxford Diffraction Ltd.,
        Version 1.171.32.29 (release 10-06-2008 CrysAlis171 .NET)
        (compiled Jun 10 2008,16:49:55)
;
_computing_molecular_graphics 'MERCURY (C.F. Macrae et al , 2008)'
_computing_publication_material 'SHELXL-2014/7 (Sheldrick, 2014)'
_computing_structure_refinement 'SHELXL-2014/7 (Sheldrick, 2014)'
_computing_structure_solution 'SHELXS-97 (Sheldrick, 1990)'
_diffrn_ambient_temperature 295(2)
_diffrn_measured_fraction_theta_full 0.986
_diffrn_measured_fraction_theta_max 0.971
_diffrn_measurement_device_type
;
Oxford Diffraction Xcalibur CCD
diffractometer
;
_diffrn_measurement_method 'omega scan'
_diffrn_radiation_type MoK\a
_diffrn_radiation_wavelength 0.71073
_diffrn_reflns_av_R_equivalents 0.0216
_diffrn_reflns_av_unetI/netI 0.0293
_diffrn_reflns_Laue_measured_fraction_full 0.986
_diffrn_reflns_Laue_measured_fraction_max 0.971
_diffrn_reflns_limit_h_max 7
_diffrn_reflns_limit_h_min -6
_diffrn_reflns_limit_k_max 11
_diffrn_reflns_limit_k_min -11
_diffrn_reflns_limit_l_max 17
_diffrn_reflns_limit_l_min -16
_diffrn_reflns_number 4030
_diffrn_reflns_point_group_measured_fraction_full 0.986
_diffrn_reflns_point_group_measured_fraction_max 0.971
_diffrn_reflns_theta_full 25.242
_diffrn_reflns_theta_max 26.997
_diffrn_reflns_theta_min 4.389
_diffrn_source 'Enhance (Mo) X-ray Source'
_exptl_absorpt_coefficient_mu 4.955
_exptl_absorpt_correction_T_max 1.00000
_exptl_absorpt_correction_T_min 0.70800
_exptl_absorpt_correction_type multi-scan
_exptl_absorpt_process_details
;
CrysAlis RED, Oxford Diffraction Ltd.,
Version 1.171.32.29 (release 10-06-2008 CrysAlis171 .NET)
(compiled Jun 10 2008,16:49:55)
Empirical absorption correction using spherical harmonics,
 implemented in SCALE3 ABSPACK scaling algorithm.
;
_exptl_crystal_colour colourless
_exptl_crystal_density_diffrn 2.506
_exptl_crystal_description block
_exptl_crystal_F_000 440
_exptl_crystal_size_max 0.53
_exptl_crystal_size_mid 0.42
_exptl_crystal_size_min 0.38
_refine_diff_density_max 0.628
_refine_diff_density_min -0.816
_refine_diff_density_rms 0.131
_refine_ls_extinction_coef 0.130(3)
_refine_ls_extinction_expression Fc^*^=kFc[1+0.001xFc^2^\l^3^/sin(2\q)]^-1/4^
_refine_ls_extinction_method 'SHELXL-2014/7 (Sheldrick 2014'
_refine_ls_goodness_of_fit_ref 0.936
_refine_ls_hydrogen_treatment constr
_refine_ls_matrix_type full
_refine_ls_number_parameters 164
_refine_ls_number_reflns 2717
_refine_ls_number_restraints 0
_refine_ls_restrained_S_all 0.936
_refine_ls_R_factor_all 0.0337
_refine_ls_R_factor_gt 0.0264
_refine_ls_shift/su_max 0.001
_refine_ls_shift/su_mean 0.000
_refine_ls_structure_factor_coef Fsqd
_refine_ls_weighting_details 'w=1/[\s^2^(Fo^2^)+(0.0417P)^2^] where P=(Fo^2^+2Fc^2^)/3'
_refine_ls_weighting_scheme calc
_refine_ls_wR_factor_gt 0.0611
_refine_ls_wR_factor_ref 0.0626
_reflns_Friedel_coverage 0.000
_reflns_number_gt 2191
_reflns_number_total 2717
_reflns_threshold_expression 'I > 2\s(I)'
_cod_data_source_file c8nj01368c2.cif
_cod_data_source_block VII14
_cod_depositor_comments 'Adding full bibliography for 7057346--7057365.cif.'
_cod_database_code 7057363
_shelx_shelxl_version_number 2014/7
_shelx_space_group_comment
;
The symmetry employed for this shelxl refinement is uniquely defined
by the following loop, which should always be used as a source of
symmetry information in preference to the above space-group names.
They are only intended as comments.
;

loop_
_space_group_symop_operation_xyz
'x, y, z'
'-x, -y, -z'

loop_
_atom_site_label
_atom_site_type_symbol
_atom_site_fract_x
_atom_site_fract_y
_atom_site_fract_z
_atom_site_U_iso_or_equiv
_atom_site_adp_type
_atom_site_occupancy
_atom_site_site_symmetry_order
_atom_site_calc_flag
_atom_site_refinement_flags_posn
_atom_site_refinement_flags_adp
N2 N 0.5671(7) 0.9888(4) 0.0953(3) 0.0532(9) Uani 1 1 d . .
C9 C 0.6965(8) 0.9240(5) 0.0263(3) 0.0507(9) Uani 1 1 d . .
H4 H 0.8358 0.8694 0.0425 0.061 Uiso 1 1 calc R U
C10 C 0.6303(8) 0.9353(5) -0.0688(3) 0.0538(10) Uani 1 1 d . .
H3 H 0.7261 0.8887 -0.1155 0.065 Uiso 1 1 calc R U
C7 C 1.0754(9) 0.5730(6) 0.4012(3) 0.0626(12) Uani 1 1 d . .
H2 H 1.1351 0.6263 0.3317 0.075 Uiso 1 1 calc R U
C8 C 0.8093(9) 0.4170(6) 0.5202(4) 0.0635(12) Uani 1 1 d . .
H1 H 0.6749 0.3563 0.5378 0.076 Uiso 1 1 calc R U
I2 I 0.74977(5) 0.97873(3) 0.28680(2) 0.04814(12) Uani 1 1 d . .
C5 C 0.8999(7) 0.9921(4) 0.4147(3) 0.0408(8) Uani 1 1 d . .
F4 F 0.6372(5) 0.8026(3) 0.53488(19) 0.0620(6) Uani 1 1 d . .
F3 F 1.1708(4) 1.1829(3) 0.30345(17) 0.0589(6) Uani 1 1 d . .
C4 C 1.0842(7) 1.0910(4) 0.3999(3) 0.0425(8) Uani 1 1 d . .
C6 C 0.8177(7) 0.9024(4) 0.5160(3) 0.0433(8) Uani 1 1 d . .
I1 I 0.69307(5) 0.49295(3) 0.23302(2) 0.04769(12) Uani 1 1 d . .
C2 C 0.5761(7) 0.4961(4) 0.0943(3) 0.0387(8) Uani 1 1 d . .
F1 F 0.8949(4) 0.3298(3) 0.05012(17) 0.0542(6) Uani 1 1 d . .
F2 F 0.2539(4) 0.6691(3) 0.12431(17) 0.0531(6) Uani 1 1 d . .
C3 C 0.3770(6) 0.5825(4) 0.0644(3) 0.0387(8) Uani 1 1 d . .
C1 C 0.6976(6) 0.4146(4) 0.0268(3) 0.0387(8) Uani 1 1 d . .
N1 N 0.8839(8) 0.4906(5) 0.4213(3) 0.0622(10) Uani 1 1 d . .

loop_
_atom_site_aniso_label
_atom_site_aniso_U_11
_atom_site_aniso_U_22
_atom_site_aniso_U_33
_atom_site_aniso_U_23
_atom_site_aniso_U_13
_atom_site_aniso_U_12
N2 0.062(2) 0.0601(19) 0.0434(18) -0.0152(16) -0.0207(18) -0.0061(18)
C9 0.044(2) 0.052(2) 0.055(2) -0.0108(19) -0.013(2) -0.0047(18)
C10 0.059(3) 0.058(2) 0.047(2) -0.0216(19) 0.000(2) -0.007(2)
C7 0.070(3) 0.077(3) 0.041(2) -0.016(2) -0.016(2) 0.014(3)
C8 0.060(3) 0.071(3) 0.065(3) -0.023(2) -0.021(3) 0.004(2)
I2 0.05308(19) 0.05742(18) 0.04056(16) -0.01858(12) -0.01844(12) 0.00083(12)
C5 0.042(2) 0.0497(19) 0.0353(18) -0.0177(16) -0.0125(16) 0.0056(17)
F4 0.0604(16) 0.0754(15) 0.0536(13) -0.0149(12) -0.0138(12) -0.0264(13)
F3 0.0582(15) 0.0754(15) 0.0388(11) -0.0066(11) -0.0083(11) -0.0144(12)
C4 0.044(2) 0.0486(19) 0.0352(18) -0.0111(16) -0.0098(17) 0.0021(17)
C6 0.041(2) 0.0493(19) 0.043(2) -0.0155(17) -0.0098(17) -0.0014(17)
I1 0.05161(19) 0.05774(18) 0.03778(15) -0.01459(12) -0.01504(12) -0.00511(12)
C2 0.039(2) 0.0449(18) 0.0336(17) -0.0093(15) -0.0089(16) -0.0111(15)
F1 0.0448(13) 0.0680(14) 0.0529(13) -0.0202(11) -0.0164(11) 0.0103(11)
F2 0.0517(14) 0.0640(13) 0.0490(12) -0.0270(11) -0.0063(11) 0.0045(11)
C3 0.0369(19) 0.0431(17) 0.0393(18) -0.0170(15) -0.0043(16) -0.0055(15)
C1 0.0317(18) 0.0426(17) 0.0408(18) -0.0087(15) -0.0087(15) -0.0027(15)
N1 0.065(3) 0.082(3) 0.050(2) -0.028(2) -0.025(2) 0.012(2)

loop_
_atom_type_symbol
_atom_type_description
_atom_type_scat_dispersion_real
_atom_type_scat_dispersion_imag
_atom_type_scat_source
C C 0.0033 0.0016 'International Tables Vol C Tables 4.2.6.8 and 6.1.1.4'
H H 0.0000 0.0000 'International Tables Vol C Tables 4.2.6.8 and 6.1.1.4'
N N 0.0061 0.0033 'International Tables Vol C Tables 4.2.6.8 and 6.1.1.4'
F F 0.0171 0.0103 'International Tables Vol C Tables 4.2.6.8 and 6.1.1.4'
I I -0.4742 1.8119 'International Tables Vol C Tables 4.2.6.8 and 6.1.1.4'

loop_
_geom_angle_atom_site_label_1
_geom_angle_atom_site_label_2
_geom_angle_atom_site_label_3
_geom_angle
_geom_angle_site_symmetry_1
_geom_angle_site_symmetry_3
C9 N2 C10 116.9(3) . 2_675
N2 C9 C10 121.6(4) . .
N2 C10 C9 121.5(4) 2_675 .
N1 C7 C8 122.0(5) . 2_766
N1 C8 C7 121.6(5) . 2_766
C4 C5 C6 117.8(3) . .
C4 C5 I2 120.9(3) . .
C6 C5 I2 121.3(3) . .
F3 C4 C5 120.8(3) . .
F3 C4 C6 118.8(4) . 2_776
C5 C4 C6 120.4(4) . 2_776
F4 C6 C4 118.0(4) . 2_776
F4 C6 C5 120.2(3) . .
C4 C6 C5 121.8(4) 2_776 .
C3 C2 C1 116.8(3) . .
C3 C2 I1 121.7(3) . .
C1 C2 I1 121.5(3) . .
F2 C3 C1 118.3(3) . 2_665
F2 C3 C2 120.2(3) . .
C1 C3 C2 121.5(3) 2_665 .
F1 C1 C3 118.2(3) . 2_665
F1 C1 C2 120.0(3) . .
C3 C1 C2 121.7(3) 2_665 .
C8 N1 C7 116.4(4) . .

loop_
_geom_bond_atom_site_label_1
_geom_bond_atom_site_label_2
_geom_bond_distance
_geom_bond_site_symmetry_2
N2 C9 1.322(5) .
N2 C10 1.326(6) 2_675
C9 C10 1.376(5) .
C10 N2 1.326(6) 2_675
C7 N1 1.311(7) .
C7 C8 1.375(6) 2_766
C8 N1 1.305(6) .
C8 C7 1.375(6) 2_766
I2 C5 2.099(3) .
C5 C4 1.373(6) .
C5 C6 1.375(5) .
F4 C6 1.352(5) .
F3 C4 1.339(4) .
C4 C6 1.373(5) 2_776
C6 C4 1.373(5) 2_776
I1 C2 2.090(3) .
C2 C3 1.380(5) .
C2 C1 1.382(5) .
F1 C1 1.344(4) .
F2 C3 1.345(4) .
C3 C1 1.366(4) 2_665
C1 C3 1.366(4) 2_665
